data_4334570
loop_
_publ_author_name
'Anuj Kumar Sharma'
'Francesc Lloret'
'Rabindranath Mukherjee'

_publ_contact_author
; Rabindranath Mukherjee
  Department of Chemistry
  Indian Institute of Technology
  Kanpur 208016
  INDIA
;
_publ_contact_author_email rnm@iitk.ac.in
_publ_contact_author_fax '+91 (512) 2597437'
_publ_contact_author_phone '+91 (512) 2597437'
_publ_section_title
;
 Phenolate- and Acetate (Both \m2-1,1 and \m2-1,3 Modes)-Bridged Linear
 CoII3 and CoII2MnII Trimers: Magnetostructural Studies
;
_journal_name_full 'Inorganic Chemistry'
_journal_page_first 4825
_journal_page_last 4833
_journal_paper_doi 10.1021/ic302259t
_journal_volume 52
_journal_year 2013
_chemical_formula_moiety 'C38 H46 Mn N4 Ni2 O12'
_chemical_formula_sum 'C38 H46 Mn N4 Ni2 O12'
_chemical_formula_weight 923.15
_chemical_name_systematic
;
 ?
;
_space_group_IT_number 14
_symmetry_cell_setting monoclinic
_symmetry_space_group_name_Hall '-P 2ybc'
_symmetry_space_group_name_H-M 'P 1 21/c 1'
_atom_sites_solution_hydrogens geom
_atom_sites_solution_primary direct
_atom_sites_solution_secondary difmap
_audit_creation_method SHELXL-97
_cell_angle_alpha 90.00
_cell_angle_beta 113.853(2)
_cell_angle_gamma 90.00
_cell_formula_units_Z 2
_cell_length_a 10.3362(9)
_cell_length_b 18.2471(16)
_cell_length_c 12.2056(11)
_cell_measurement_temperature 100(2)
_cell_volume 2105.4(3)
_computing_cell_refinement 'Bruker SMART'
_computing_data_collection 'Bruker SMART APEX'
_computing_data_reduction 'Bruker SAINT PLUS'
_computing_molecular_graphics 'Ortep-3 for Windows (Farrugia, 1997)'
_computing_publication_material 'WinGX publication routines (Farrugia, 1999)'
_computing_structure_refinement 'SHELXL-97 (Sheldrick, 1997)'
_computing_structure_solution 'SIR97(Altomare, et. al. 1999)'
_diffrn_ambient_temperature 100(2)
_diffrn_measured_fraction_theta_full 0.994
_diffrn_measured_fraction_theta_max 0.994
_diffrn_measurement_device_type 'CCD area detector'
_diffrn_measurement_method 'phi and omega scans'
_diffrn_radiation_monochromator graphite
_diffrn_radiation_source 'fine-focus sealed tube'
_diffrn_radiation_type MoK\a
_diffrn_radiation_wavelength 0.71073
_diffrn_reflns_av_R_equivalents 0.0840
_diffrn_reflns_av_sigmaI/netI 0.1182
_diffrn_reflns_limit_h_max 13
_diffrn_reflns_limit_h_min -13
_diffrn_reflns_limit_k_max 24
_diffrn_reflns_limit_k_min -15
_diffrn_reflns_limit_l_max 16
_diffrn_reflns_limit_l_min -13
_diffrn_reflns_number 13927
_diffrn_reflns_theta_full 28.29
_diffrn_reflns_theta_max 28.29
_diffrn_reflns_theta_min 2.14
_exptl_absorpt_coefficient_mu 1.244
_exptl_absorpt_correction_T_max 0.8857
_exptl_absorpt_correction_T_min 0.7890
_exptl_absorpt_correction_type empirical
_exptl_absorpt_process_details SADABS
_exptl_crystal_colour Green
_exptl_crystal_density_diffrn 1.456
_exptl_crystal_description Block
_exptl_crystal_F_000 958
_exptl_crystal_size_max 0.20
_exptl_crystal_size_mid 0.20
_exptl_crystal_size_min 0.10
_refine_diff_density_max 0.848
_refine_diff_density_min -0.814
_refine_diff_density_rms 0.128
_refine_ls_extinction_method none
_refine_ls_goodness_of_fit_ref 1.058
_refine_ls_hydrogen_treatment constr
_refine_ls_matrix_type full
_refine_ls_number_parameters 259
_refine_ls_number_reflns 5198
_refine_ls_number_restraints 0
_refine_ls_restrained_S_all 1.058
_refine_ls_R_factor_all 0.1477
_refine_ls_R_factor_gt 0.0829
_refine_ls_shift/su_max 0.000
_refine_ls_shift/su_mean 0.000
_refine_ls_structure_factor_coef Fsqd
_refine_ls_weighting_details 'calc w=1/[\s^2^(Fo^2^)+(0.0602P)^2^+6.5988P] where P=(Fo^2^+2Fc^2^)/3'
_refine_ls_weighting_scheme calc
_refine_ls_wR_factor_gt 0.1687
_refine_ls_wR_factor_ref 0.2034
_reflns_number_gt 3007
_reflns_number_total 5198
_reflns_threshold_expression >2sigma(I)
_cod_data_source_file ic302259t_si_002_5.cif
_cod_data_source_block Ni2Mn
_cod_database_code 4334570

loop_
_symmetry_equiv_pos_as_xyz
'x, y, z'
'-x, y+1/2, -z+1/2'
'-x, -y, -z'
'x, -y-1/2, z-1/2'

loop_
_atom_site_label
_atom_site_type_symbol
_atom_site_fract_x
_atom_site_fract_y
_atom_site_fract_z
_atom_site_U_iso_or_equiv
_atom_site_adp_type
_atom_site_occupancy
_atom_site_symmetry_multiplicity
_atom_site_calc_flag
_atom_site_refinement_flags
Ni1 Ni 0.31113(8) 0.93542(5) 0.08373(8) 0.0419(3) Uani 1 1 d .
Mn Mn 0.0000 1.0000 0.0000 0.0223(3) Uani 1 2 d S
O4 O 0.2186(4) 1.0373(2) 0.1000(3) 0.0305(9) Uani 1 1 d .
O2 O 0.2674(4) 0.9660(2) -0.0917(4) 0.0382(10) Uani 1 1 d .
O5 O 0.4099(5) 1.1035(3) 0.2021(4) 0.0583(14) Uani 1 1 d .
O1 O 0.1147(4) 0.9019(2) 0.0461(4) 0.0350(10) Uani 1 1 d .
C2 C 0.3314(9) 0.9387(4) 0.4406(7) 0.068(2) Uani 1 1 d .
H2 H 0.2757 0.9596 0.4783 0.082 Uiso 1 1 calc R
O3 O 0.0399(4) 0.9975(2) -0.1592(3) 0.0344(9) Uani 1 1 d .
C1 C 0.2902(8) 0.9421(4) 0.3184(6) 0.056(2) Uani 1 1 d .
H1 H 0.2048 0.9668 0.2714 0.067 Uiso 1 1 calc R
N1 N 0.3655(5) 0.9119(3) 0.2637(6) 0.0558(18) Uani 1 1 d .
O6 O 0.5063(4) 0.9880(3) 0.1378(4) 0.0557(14) Uani 1 1 d .
C15 C 0.0849(7) 0.8341(3) 0.0672(7) 0.050(2) Uani 1 1 d .
N2 N 0.3763(7) 0.8289(3) 0.0532(7) 0.069(2) Uani 1 1 d .
C18 C 0.2800(7) 1.0923(4) 0.1632(5) 0.0392(15) Uani 1 1 d .
C9 C 0.2481(9) 0.7872(4) -0.0237(9) 0.074(3) Uani 1 1 d .
H9A H 0.2777 0.7394 -0.0447 0.089 Uiso 1 1 calc R
H9B H 0.1981 0.8146 -0.0991 0.089 Uiso 1 1 calc R
C16 C 0.1514(6) 0.9871(3) -0.1724(6) 0.0353(14) Uani 1 1 d .
C5 C 0.4883(8) 0.8741(5) 0.3288(8) 0.067(3) Uani 1 1 d .
C14 C -0.0140(8) 0.8210(4) 0.1175(8) 0.069(3) Uani 1 1 d .
H14 H -0.0554 0.8611 0.1412 0.083 Uiso 1 1 calc R
C3 C 0.4633(10) 0.9019(4) 0.5086(7) 0.072(3) Uani 1 1 d .
H3 H 0.5010 0.9005 0.5937 0.087 Uiso 1 1 calc R
C11 C 0.1065(11) 0.7037(4) 0.0512(12) 0.117(5) Uani 1 1 d .
H11 H 0.1459 0.6629 0.0270 0.141 Uiso 1 1 calc R
C10 C 0.1465(8) 0.7736(4) 0.0358(10) 0.074(3) Uani 1 1 d .
C7 C 0.4519(9) 0.7873(5) 0.1638(10) 0.090(4) Uani 1 1 d .
H02A H 0.5014 0.7457 0.1457 0.108 Uiso 1 1 calc R
H02B H 0.3820 0.7669 0.1920 0.108 Uiso 1 1 calc R
C17 C 0.1474(7) 1.0008(5) -0.2961(6) 0.061(2) Uani 1 1 d .
H17A H 0.2409 0.9910 -0.2955 0.091 Uiso 1 1 calc R
H17B H 0.1214 1.0520 -0.3187 0.091 Uiso 1 1 calc R
H17C H 0.0773 0.9684 -0.3540 0.091 Uiso 1 1 calc R
C12 C 0.0097(12) 0.6917(5) 0.1013(13) 0.136(6) Uani 1 1 d .
H12 H -0.0146 0.6432 0.1140 0.163 Uiso 1 1 calc R
C19 C 0.1912(8) 1.1453(4) 0.1944(7) 0.063(2) Uani 1 1 d .
H19A H 0.0921 1.1297 0.1577 0.094 Uiso 1 1 calc R
H19B H 0.2003 1.1940 0.1645 0.094 Uiso 1 1 calc R
H19C H 0.2227 1.1472 0.2816 0.094 Uiso 1 1 calc R
C13 C -0.0508(10) 0.7507(5) 0.1323(12) 0.111(5) Uani 1 1 d .
H13 H -0.1193 0.7426 0.1646 0.133 Uiso 1 1 calc R
C4 C 0.5325(10) 0.8691(6) 0.4468(10) 0.084(3) Uani 1 1 d .
H4 H 0.6156 0.8417 0.4903 0.101 Uiso 1 1 calc R
C6 C 0.5565(9) 0.8317(6) 0.2615(10) 0.088(3) Uani 1 1 d .
H7A H 0.6039 0.8662 0.2269 0.106 Uiso 1 1 calc R
H7B H 0.6297 0.7989 0.3176 0.106 Uiso 1 1 calc R
C8 C 0.4693(9) 0.8367(4) -0.0128(10) 0.085(3) Uani 1 1 d .
H8A H 0.4200 0.8650 -0.0863 0.127 Uiso 1 1 calc R
H8B H 0.4927 0.7881 -0.0335 0.127 Uiso 1 1 calc R
H8C H 0.5565 0.8622 0.0379 0.127 Uiso 1 1 calc R

loop_
_atom_site_aniso_label
_atom_site_aniso_U_11
_atom_site_aniso_U_22
_atom_site_aniso_U_33
_atom_site_aniso_U_23
_atom_site_aniso_U_13
_atom_site_aniso_U_12
Ni1 0.0245(4) 0.0368(5) 0.0734(6) 0.0304(4) 0.0292(4) 0.0123(4)
Mn 0.0166(5) 0.0211(6) 0.0336(6) 0.0072(5) 0.0148(5) 0.0034(5)
O4 0.025(2) 0.033(2) 0.036(2) 0.0113(18) 0.0149(17) 0.0012(18)
O2 0.036(2) 0.027(2) 0.067(3) 0.005(2) 0.036(2) 0.0046(19)
O5 0.043(3) 0.089(4) 0.049(3) -0.012(3) 0.025(2) -0.031(3)
O1 0.030(2) 0.025(2) 0.061(3) 0.014(2) 0.029(2) 0.0057(17)
C2 0.078(6) 0.064(5) 0.050(5) 0.014(4) 0.013(4) -0.034(5)
O3 0.031(2) 0.038(2) 0.041(2) 0.0054(19) 0.0220(19) -0.0025(19)
C1 0.049(4) 0.063(5) 0.045(4) 0.029(4) 0.008(3) -0.018(4)
N1 0.020(3) 0.066(4) 0.079(4) 0.042(4) 0.019(3) 0.003(3)
O6 0.021(2) 0.073(4) 0.075(3) 0.042(3) 0.021(2) 0.008(2)
C15 0.036(4) 0.025(3) 0.108(6) 0.036(4) 0.048(4) 0.014(3)
N2 0.057(4) 0.044(4) 0.137(6) 0.045(4) 0.069(4) 0.026(3)
C18 0.050(4) 0.047(4) 0.030(3) -0.002(3) 0.026(3) -0.015(3)
C9 0.078(6) 0.028(4) 0.160(9) 0.019(5) 0.092(7) 0.017(4)
C16 0.032(3) 0.031(3) 0.050(4) -0.003(3) 0.024(3) -0.004(3)
C5 0.044(4) 0.061(5) 0.078(6) 0.044(5) 0.008(4) -0.008(4)
C14 0.063(5) 0.039(4) 0.136(8) 0.040(5) 0.072(6) 0.017(4)
C3 0.091(7) 0.047(5) 0.036(4) 0.028(4) -0.019(4) -0.031(5)
C11 0.106(8) 0.026(4) 0.285(16) 0.039(7) 0.146(10) 0.025(5)
C10 0.062(5) 0.030(4) 0.166(9) 0.027(5) 0.083(6) 0.017(4)
C7 0.063(6) 0.058(5) 0.180(11) 0.073(7) 0.081(7) 0.037(5)
C17 0.047(4) 0.092(6) 0.053(4) -0.017(4) 0.030(4) -0.041(4)
C12 0.139(10) 0.033(5) 0.325(19) 0.054(8) 0.186(12) 0.023(6)
C19 0.058(5) 0.064(5) 0.077(5) -0.028(4) 0.038(4) -0.020(4)
C13 0.097(7) 0.050(5) 0.250(14) 0.056(7) 0.137(9) 0.019(5)
C4 0.070(6) 0.077(7) 0.089(8) 0.032(6) 0.016(6) -0.011(5)
C6 0.041(5) 0.090(7) 0.135(9) 0.069(7) 0.037(6) 0.039(5)
C8 0.079(6) 0.037(4) 0.185(10) 0.041(5) 0.102(7) 0.024(4)

loop_
_atom_type_symbol
_atom_type_description
_atom_type_scat_dispersion_real
_atom_type_scat_dispersion_imag
_atom_type_scat_source
C C 0.0033 0.0016 'International Tables Vol C Tables 4.2.6.8 and 6.1.1.4'
H H 0.0000 0.0000 'International Tables Vol C Tables 4.2.6.8 and 6.1.1.4'
N N 0.0061 0.0033 'International Tables Vol C Tables 4.2.6.8 and 6.1.1.4'
O O 0.0106 0.0060 'International Tables Vol C Tables 4.2.6.8 and 6.1.1.4'
Mn Mn 0.3368 0.7283 'International Tables Vol C Tables 4.2.6.8 and 6.1.1.4'
Ni Ni 0.3393 1.1124 'International Tables Vol C Tables 4.2.6.8 and 6.1.1.4'

loop_
_geom_angle_atom_site_label_1
_geom_angle_atom_site_label_2
_geom_angle_atom_site_label_3
_geom_angle
_geom_angle_site_symmetry_1
_geom_angle_site_symmetry_3
O1 Ni1 O2 93.93(16) . .
O1 Ni1 N1 89.72(18) . .
O2 Ni1 N1 175.5(2) . .
O1 Ni1 O6 168.92(19) . .
O2 Ni1 O6 88.96(17) . .
N1 Ni1 O6 86.95(19) . .
O1 Ni1 O4 80.52(15) . .
O2 Ni1 O4 86.73(15) . .
N1 Ni1 O4 91.2(2) . .
O6 Ni1 O4 88.98(17) . .
O1 Ni1 N2 92.5(2) . .
O2 Ni1 N2 91.0(2) . .
N1 Ni1 N2 91.6(3) . .
O6 Ni1 N2 98.1(2) . .
O4 Ni1 N2 172.5(2) . .
O1 Mn O1 180.000(1) . 3_575
O1 Mn O3 93.99(15) . 3_575
O1 Mn O3 86.01(15) 3_575 3_575
O1 Mn O3 86.01(15) . .
O1 Mn O3 93.99(15) 3_575 .
O3 Mn O3 180.0(2) 3_575 .
O1 Mn O4 76.82(15) . .
O1 Mn O4 103.18(15) 3_575 .
O3 Mn O4 91.24(14) 3_575 .
O3 Mn O4 88.76(14) . .
O1 Mn O4 103.18(15) . 3_575
O1 Mn O4 76.82(15) 3_575 3_575
O3 Mn O4 88.76(14) 3_575 3_575
O3 Mn O4 91.24(14) . 3_575
O4 Mn O4 180.0 . 3_575
C18 O4 Ni1 127.8(4) . .
C18 O4 Mn 137.0(4) . .
Ni1 O4 Mn 94.44(16) . .
C16 O2 Ni1 128.8(4) . .
C15 O1 Ni1 122.6(4) . .
C15 O1 Mn 134.3(4) . .
Ni1 O1 Mn 102.33(16) . .
C1 C2 C3 116.8(9) . .
C16 O3 Mn 130.5(4) . .
N1 C1 C2 122.5(8) . .
C1 N1 C5 120.4(7) . .
C1 N1 Ni1 118.8(4) . .
C5 N1 Ni1 120.3(6) . .
O1 C15 C10 121.0(6) . .
O1 C15 C14 120.6(6) . .
C10 C15 C14 118.4(6) . .
C7 N2 C9 108.8(6) . .
C7 N2 C8 109.1(6) . .
C9 N2 C8 108.2(7) . .
C7 N2 Ni1 113.4(6) . .
C9 N2 Ni1 108.2(4) . .
C8 N2 Ni1 109.0(4) . .
O5 C18 O4 123.9(6) . .
O5 C18 C19 118.5(6) . .
O4 C18 C19 117.6(6) . .
N2 C9 C10 113.1(8) . .
O3 C16 O2 125.7(6) . .
O3 C16 C17 116.8(6) . .
O2 C16 C17 117.5(5) . .
C4 C5 N1 119.5(10) . .
C4 C5 C6 121.9(9) . .
N1 C5 C6 118.1(8) . .
C13 C14 C15 120.3(7) . .
C4 C3 C2 117.9(8) . .
C10 C11 C12 121.1(8) . .
C11 C10 C15 119.8(7) . .
C11 C10 C9 121.3(7) . .
C15 C10 C9 118.7(6) . .
N2 C7 C6 113.6(7) . .
C13 C12 C11 119.3(8) . .
C14 C13 C12 121.0(7) . .
C5 C4 C3 122.8(10) . .
C7 C6 C5 111.8(7) . .

loop_
_geom_bond_atom_site_label_1
_geom_bond_atom_site_label_2
_geom_bond_distance
_geom_bond_site_symmetry_2
Ni1 O1 1.988(4) .
Ni1 O2 2.078(4) .
Ni1 N1 2.080(6) .
Ni1 O6 2.086(4) .
Ni1 O4 2.136(4) .
Ni1 N2 2.138(6) .
Mn O1 2.095(4) .
Mn O1 2.095(4) 3_575
Mn O3 2.144(4) 3_575
Mn O3 2.144(4) .
Mn O4 2.197(4) .
Mn O4 2.197(4) 3_575
O4 C18 1.269(7) .
O2 C16 1.265(7) .
O5 C18 1.247(8) .
O1 C15 1.326(7) .
C2 C1 1.377(10) .
C2 C3 1.444(12) .
O3 C16 1.241(7) .
C1 N1 1.333(10) .
N1 C5 1.379(9) .
C15 C10 1.403(9) .
C15 C14 1.409(9) .
N2 C7 1.469(10) .
N2 C9 1.487(11) .
N2 C8 1.491(9) .
C18 C19 1.485(10) .
C9 C10 1.520(10) .
C16 C17 1.514(9) .
C5 C4 1.326(12) .
C5 C6 1.496(13) .
C14 C13 1.371(10) .
C3 C4 1.369(13) .
C11 C10 1.377(10) .
C11 C12 1.384(11) .
C7 C6 1.485(13) .
C12 C13 1.373(12) .

loop_
_geom_torsion_atom_site_label_1
_geom_torsion_atom_site_label_2
_geom_torsion_atom_site_label_3
_geom_torsion_atom_site_label_4
_geom_torsion
_geom_torsion_site_symmetry_1
O1 Ni1 O4 C18 153.4(5) .
O2 Ni1 O4 C18 -112.0(4) .
N1 Ni1 O4 C18 63.9(5) .
O6 Ni1 O4 C18 -23.0(5) .
N2 Ni1 O4 C18 175.7(15) .
O1 Ni1 O4 Mn -17.96(15) .
O2 Ni1 O4 Mn 76.58(15) .
N1 Ni1 O4 Mn -107.47(17) .
O6 Ni1 O4 Mn 165.60(16) .
N2 Ni1 O4 Mn 4.3(16) .
O1 Mn O4 C18 -152.8(5) .
O1 Mn O4 C18 27.2(5) 3_575
O3 Mn O4 C18 -59.0(5) 3_575
O3 Mn O4 C18 121.0(5) .
O4 Mn O4 C18 -24(100) 3_575
O1 Mn O4 Ni1 17.25(14) .
O1 Mn O4 Ni1 -162.75(14) 3_575
O3 Mn O4 Ni1 111.05(15) 3_575
O3 Mn O4 Ni1 -68.95(15) .
O4 Mn O4 Ni1 146(100) 3_575
O1 Ni1 O2 C16 27.9(5) .
N1 Ni1 O2 C16 -116(3) .
O6 Ni1 O2 C16 -141.4(5) .
O4 Ni1 O2 C16 -52.4(5) .
N2 Ni1 O2 C16 120.5(5) .
O2 Ni1 O1 C15 121.8(5) .
N1 Ni1 O1 C15 -60.9(6) .
O6 Ni1 O1 C15 -133.4(9) .
O4 Ni1 O1 C15 -152.2(5) .
N2 Ni1 O1 C15 30.6(6) .
O2 Ni1 O1 Mn -66.74(19) .
N1 Ni1 O1 Mn 110.6(2) .
O6 Ni1 O1 Mn 38.1(10) .
O4 Ni1 O1 Mn 19.27(16) .
N2 Ni1 O1 Mn -157.9(2) .
O1 Mn O1 C15 3(6) 3_575
O3 Mn O1 C15 60.6(7) 3_575
O3 Mn O1 C15 -119.4(7) .
O4 Mn O1 C15 151.0(7) .
O4 Mn O1 C15 -29.0(7) 3_575
O1 Mn O1 Ni1 -167(6) 3_575
O3 Mn O1 Ni1 -109.31(18) 3_575
O3 Mn O1 Ni1 70.69(18) .
O4 Mn O1 Ni1 -18.97(16) .
O4 Mn O1 Ni1 161.03(16) 3_575
O1 Mn O3 C16 -48.1(5) .
O1 Mn O3 C16 131.9(5) 3_575
O3 Mn O3 C16 -169.6(4) 3_575
O4 Mn O3 C16 28.7(5) .
O4 Mn O3 C16 -151.3(5) 3_575
C3 C2 C1 N1 1.3(11) .
C2 C1 N1 C5 1.5(11) .
C2 C1 N1 Ni1 -169.8(5) .
O1 Ni1 N1 C1 -54.9(5) .
O2 Ni1 N1 C1 89(3) .
O6 Ni1 N1 C1 114.5(5) .
O4 Ni1 N1 C1 25.6(5) .
N2 Ni1 N1 C1 -147.4(5) .
O1 Ni1 N1 C5 133.7(6) .
O2 Ni1 N1 C5 -83(3) .
O6 Ni1 N1 C5 -56.8(6) .
O4 Ni1 N1 C5 -145.7(6) .
N2 Ni1 N1 C5 41.2(6) .
Ni1 O1 C15 C10 -45.5(10) .
Mn O1 C15 C10 146.2(6) .
Ni1 O1 C15 C14 137.0(6) .
Mn O1 C15 C14 -31.3(11) .
O1 Ni1 N2 C7 -99.4(5) .
O2 Ni1 N2 C7 166.6(5) .
N1 Ni1 N2 C7 -9.6(5) .
O6 Ni1 N2 C7 77.5(5) .
O4 Ni1 N2 C7 -121.3(15) .
O1 Ni1 N2 C9 21.5(5) .
O2 Ni1 N2 C9 -72.5(5) .
N1 Ni1 N2 C9 111.2(5) .
O6 Ni1 N2 C9 -161.6(5) .
O4 Ni1 N2 C9 -0.5(19) .
O1 Ni1 N2 C8 138.9(6) .
O2 Ni1 N2 C8 45.0(6) .
N1 Ni1 N2 C8 -131.3(6) .
O6 Ni1 N2 C8 -44.1(6) .
O4 Ni1 N2 C8 117.0(14) .
Ni1 O4 C18 O5 19.7(8) .
Mn O4 C18 O5 -172.9(4) .
Ni1 O4 C18 C19 -158.9(5) .
Mn O4 C18 C19 8.5(9) .
C7 N2 C9 C10 59.9(8) .
C8 N2 C9 C10 178.2(6) .
Ni1 N2 C9 C10 -63.8(7) .
Mn O3 C16 O2 9.4(9) .
Mn O3 C16 C17 -170.6(4) .
Ni1 O2 C16 O3 4.4(9) .
Ni1 O2 C16 C17 -175.7(4) .
C1 N1 C5 C4 -1.3(11) .
Ni1 N1 C5 C4 169.9(6) .
C1 N1 C5 C6 170.7(7) .
Ni1 N1 C5 C6 -18.0(9) .
O1 C15 C14 C13 176.1(9) .
C10 C15 C14 C13 -1.5(14) .
C1 C2 C3 C4 -4.2(11) .
C12 C11 C10 C15 -2.4(19) .
C12 C11 C10 C9 -177.5(12) .
O1 C15 C10 C11 -175.6(10) .
C14 C15 C10 C11 2.0(15) .
O1 C15 C10 C9 -0.4(14) .
C14 C15 C10 C9 177.2(9) .
N2 C9 C10 C11 -122.7(11) .
N2 C9 C10 C15 62.1(11) .
C9 N2 C7 C6 -163.4(7) .
C8 N2 C7 C6 78.8(9) .
Ni1 N2 C7 C6 -42.9(8) .
C10 C11 C12 C13 2(2) .
C15 C14 C13 C12 1.5(19) .
C11 C12 C13 C14 -2(2) .
N1 C5 C4 C3 -1.9(13) .
C6 C5 C4 C3 -173.6(8) .
C2 C3 C4 C5 4.6(13) .
N2 C7 C6 C5 83.0(9) .
C4 C5 C6 C7 125.5(9) .
N1 C5 C6 C7 -46.4(10) .
